data_7111647
loop_
_publ_author_name
'Banert, Klaus'
'Hagedorn, Manfred'
'Wutke, Jens'
'Ecorchard, Petra'
'Schaarschmidt, Dieter'
'Lang, Heinrich'

_publ_section_title
;
 Elusive ethynyl azides: trapping by 1,3-dipolar cycloaddition and
 decomposition to cyanocarbenes
;
_journal_issue 23
_journal_name_full 'Chemical Communications'
_journal_page_first 4058
_journal_paper_doi 10.1039/c0cc00079e
_journal_volume 46
_journal_year 2010
_chemical_formula_moiety 'C16 H18 Cl N3'
_chemical_formula_sum 'C16 H18 Cl N3'
_chemical_formula_weight 287.78
_chemical_name_systematic
;
?
;
_space_group_IT_number 14
_symmetry_cell_setting monoclinic
_symmetry_space_group_name_Hall '-P 2yab'
_symmetry_space_group_name_H-M 'P 1 21/a 1'
_atom_sites_solution_hydrogens geom
_atom_sites_solution_primary direct
_atom_sites_solution_secondary difmap
_audit_creation_method SHELXL-97
_cell_angle_alpha 90.00
_cell_angle_beta 93.6380(10)
_cell_angle_gamma 90.00
_cell_formula_units_Z 4
_cell_length_a 11.51210(10)
_cell_length_b 10.10690(10)
_cell_length_c 12.42760(10)
_cell_measurement_reflns_used 7006
_cell_measurement_temperature 120
_cell_measurement_theta_max 60.5243
_cell_measurement_theta_min 3.5534
_cell_volume 1443.06(2)
_computing_cell_refinement
;
CrysAlis RED, Oxford Diffraction Ltd.,
Version 1.171.31.7 (release 18-10-2006 CrysAlis171 .NET)
(compiled Oct 18 2006,16:28:17)
;
_computing_data_collection
;
CrysAlis CCD, Oxford Diffraction Ltd.,
Version 1.171.31.7 (release 18-10-2006 CrysAlis171 .NET)
(compiled Oct 18 2006,16:28:17)
;
_computing_data_reduction
;
CrysAlis RED, Oxford Diffraction Ltd.,
Version 1.171.31.7 (release 18-10-2006 CrysAlis171 .NET)
(compiled Oct 18 2006,16:28:17)
;
_computing_structure_refinement 'SHELXL-97 (Sheldrick, 1997)'
_computing_structure_solution 'SHELXS-97 (Sheldrick, 1990)'
_diffrn_ambient_temperature 120
_diffrn_measured_fraction_theta_full 0.995
_diffrn_measured_fraction_theta_max 0.995
_diffrn_measurement_device_type 'Oxford Gemini S'
_diffrn_measurement_method '\w scans'
_diffrn_radiation_monochromator graphite
_diffrn_radiation_source 'fine-focus sealed tube'
_diffrn_radiation_type CuK\a
_diffrn_radiation_wavelength 1.54184
_diffrn_reflns_av_R_equivalents 0.0173
_diffrn_reflns_av_sigmaI/netI 0.0114
_diffrn_reflns_limit_h_max 12
_diffrn_reflns_limit_h_min -12
_diffrn_reflns_limit_k_max 11
_diffrn_reflns_limit_k_min -11
_diffrn_reflns_limit_l_max 14
_diffrn_reflns_limit_l_min -13
_diffrn_reflns_number 11012
_diffrn_reflns_theta_full 60.58
_diffrn_reflns_theta_max 60.58
_diffrn_reflns_theta_min 3.56
_diffrn_standards_decay_% 0
_diffrn_standards_interval_count 50
_diffrn_standards_interval_time 10
_diffrn_standards_number 2
_exptl_absorpt_coefficient_mu 2.275
_exptl_absorpt_correction_T_max 1.00000
_exptl_absorpt_correction_T_min 0.80850
_exptl_absorpt_correction_type multi-scan
_exptl_absorpt_process_details
;
CrysAlis RED, Oxford Diffraction Ltd.,
Version 1.171.31.7 (release 18-10-2006 CrysAlis171 .NET)
(compiled Oct 18 2006,16:28:17)
Empirical absorption correction using spherical harmonics,
implemented in SCALE3 ABSPACK scaling algorithm.
;
_exptl_crystal_colour colorless
_exptl_crystal_density_diffrn 1.325
_exptl_crystal_density_method 'not measured'
_exptl_crystal_description block
_exptl_crystal_F_000 608
_exptl_crystal_size_max 0.4
_exptl_crystal_size_mid 0.2
_exptl_crystal_size_min 0.2
_refine_diff_density_max 0.443
_refine_diff_density_min -0.229
_refine_diff_density_rms 0.043
_refine_ls_extinction_method none
_refine_ls_goodness_of_fit_ref 1.062
_refine_ls_hydrogen_treatment constr
_refine_ls_matrix_type full
_refine_ls_number_parameters 181
_refine_ls_number_reflns 2169
_refine_ls_number_restraints 0
_refine_ls_restrained_S_all 1.062
_refine_ls_R_factor_all 0.0356
_refine_ls_R_factor_gt 0.0324
_refine_ls_shift/su_max 0.001
_refine_ls_shift/su_mean 0.000
_refine_ls_structure_factor_coef Fsqd
_refine_ls_weighting_details 'calc w=1/[\s^2^(Fo^2^)+(0.0516P)^2^+0.5761P] where P=(Fo^2^+2Fc^2^)/3'
_refine_ls_weighting_scheme calc
_refine_ls_wR_factor_gt 0.0863
_refine_ls_wR_factor_ref 0.0884
_reflns_number_gt 1931
_reflns_number_total 2169
_reflns_threshold_expression >2sigma(I)
_cod_data_source_file c0cc00079esup1.cif
_cod_data_source_block oc_6
_cod_original_sg_symbol_H-M P2(1)/a
_cod_database_code 7111647

loop_
_symmetry_equiv_pos_as_xyz
'x, y, z'
'-x+1/2, y+1/2, -z'
'-x, -y, -z'
'x-1/2, -y-1/2, z'

loop_
_atom_site_label
_atom_site_type_symbol
_atom_site_fract_x
_atom_site_fract_y
_atom_site_fract_z
_atom_site_U_iso_or_equiv
_atom_site_adp_type
_atom_site_occupancy
_atom_site_symmetry_multiplicity
_atom_site_calc_flag
_atom_site_refinement_flags
N1 N 0.17780(11) -0.25429(13) 0.67162(10) 0.0217(3) Uani 1 1 d .
N2 N 0.24803(12) -0.35889(13) 0.65588(10) 0.0252(3) Uani 1 1 d .
N3 N 0.23952(12) -0.43752(14) 0.73893(11) 0.0262(3) Uani 1 1 d .
C1 C 0.12268(14) -0.26730(16) 0.76475(12) 0.0228(4) Uani 1 1 d .
C2 C 0.16277(14) -0.38604(16) 0.80624(13) 0.0231(4) Uani 1 1 d .
C3 C 0.13301(16) -0.45849(17) 0.90612(13) 0.0282(4) Uani 1 1 d .
H3A H 0.1642 -0.5475 0.9033 0.034 Uiso 1 1 calc R
H3B H 0.0490 -0.4658 0.9062 0.034 Uiso 1 1 calc R
C4 C 0.17842(15) -0.39423(18) 1.01184(13) 0.0306(4) Uani 1 1 d .
H4A H 0.1424 -0.4379 1.0707 0.037 Uiso 1 1 calc R
H4B H 0.2616 -0.4100 1.0213 0.037 Uiso 1 1 calc R
C5 C 0.15704(16) -0.24640(18) 1.02047(14) 0.0322(4) Uani 1 1 d .
H5A H 0.2011 -0.2022 0.9670 0.039 Uiso 1 1 calc R
H5B H 0.1882 -0.2171 1.0908 0.039 Uiso 1 1 calc R
C6 C 0.03065(17) -0.20023(19) 1.00557(14) 0.0344(4) Uani 1 1 d .
H6A H -0.0142 -0.2509 1.0546 0.041 Uiso 1 1 calc R
H6B H 0.0280 -0.1085 1.0284 0.041 Uiso 1 1 calc R
C7 C -0.03138(17) -0.2094(2) 0.89386(14) 0.0374(5) Uani 1 1 d .
H7A H -0.1015 -0.1561 0.8933 0.045 Uiso 1 1 calc R
H7B H -0.0553 -0.3005 0.8815 0.045 Uiso 1 1 calc R
C8 C 0.03880(16) -0.16556(18) 0.80031(14) 0.0337(4) Uani 1 1 d .
H8A H -0.0147 -0.1430 0.7396 0.040 Uiso 1 1 calc R
H8B H 0.0817 -0.0861 0.8214 0.040 Uiso 1 1 calc R
C9 C 0.15672(14) -0.15825(16) 0.58787(12) 0.0229(4) Uani 1 1 d .
C10 C 0.20466(15) -0.03898(17) 0.59706(13) 0.0273(4) Uani 1 1 d .
H10 H 0.1852 0.0234 0.5439 0.033 Uiso 1 1 calc R
Cl1 Cl 0.30084(4) 0.00622(4) 0.70225(3) 0.03693(17) Uani 1 1 d .
C11 C 0.07821(14) -0.20086(16) 0.49584(12) 0.0224(4) Uani 1 1 d .
C12 C -0.00190(15) -0.30251(18) 0.50741(13) 0.0287(4) Uani 1 1 d .
H12 H -0.0050 -0.3451 0.5735 0.034 Uiso 1 1 calc R
C13 C -0.07679(16) -0.34059(18) 0.42173(14) 0.0322(4) Uani 1 1 d .
H13 H -0.1303 -0.4081 0.4306 0.039 Uiso 1 1 calc R
C14 C -0.07258(15) -0.27887(18) 0.32303(14) 0.0319(4) Uani 1 1 d .
H14 H -0.1234 -0.3041 0.2656 0.038 Uiso 1 1 calc R
C15 C 0.00775(16) -0.17911(17) 0.30999(13) 0.0314(4) Uani 1 1 d .
H15 H 0.0112 -0.1380 0.2433 0.038 Uiso 1 1 calc R
C16 C 0.08270(15) -0.14028(16) 0.39510(13) 0.0270(4) Uani 1 1 d .
H16 H 0.1365 -0.0734 0.3854 0.032 Uiso 1 1 calc R

loop_
_atom_site_aniso_label
_atom_site_aniso_U_11
_atom_site_aniso_U_22
_atom_site_aniso_U_33
_atom_site_aniso_U_23
_atom_site_aniso_U_13
_atom_site_aniso_U_12
N1 0.0230(7) 0.0231(7) 0.0190(7) 0.0000(5) 0.0026(5) 0.0012(6)
N2 0.0261(8) 0.0252(7) 0.0248(7) -0.0023(6) 0.0037(6) 0.0021(6)
N3 0.0275(8) 0.0249(7) 0.0263(7) -0.0008(6) 0.0026(6) 0.0028(6)
C1 0.0230(8) 0.0271(9) 0.0182(8) 0.0006(6) 0.0017(6) 0.0010(7)
C2 0.0223(8) 0.0251(9) 0.0217(8) -0.0005(7) -0.0004(6) 0.0002(7)
C3 0.0333(10) 0.0244(9) 0.0271(9) 0.0055(7) 0.0032(7) 0.0028(7)
C4 0.0277(9) 0.0400(10) 0.0241(9) 0.0101(7) 0.0017(7) -0.0003(8)
C5 0.0385(10) 0.0380(10) 0.0201(8) 0.0003(7) 0.0013(7) -0.0101(8)
C6 0.0470(11) 0.0305(10) 0.0266(9) -0.0005(7) 0.0102(8) 0.0037(8)
C7 0.0347(10) 0.0461(11) 0.0323(10) 0.0054(9) 0.0094(8) 0.0127(9)
C8 0.0375(10) 0.0383(10) 0.0261(9) 0.0079(8) 0.0077(8) 0.0143(8)
C9 0.0244(9) 0.0269(9) 0.0179(8) 0.0008(6) 0.0057(6) 0.0012(7)
C10 0.0314(9) 0.0303(9) 0.0201(8) -0.0004(7) 0.0017(7) -0.0024(7)
Cl1 0.0416(3) 0.0380(3) 0.0302(3) -0.00508(18) -0.0051(2) -0.00987(19)
C11 0.0236(8) 0.0226(8) 0.0213(8) -0.0006(6) 0.0043(6) 0.0018(7)
C12 0.0321(9) 0.0325(10) 0.0220(8) 0.0024(7) 0.0060(7) -0.0045(7)
C13 0.0295(9) 0.0349(10) 0.0324(10) -0.0048(8) 0.0036(8) -0.0075(8)
C14 0.0332(10) 0.0329(10) 0.0287(9) -0.0068(8) -0.0055(7) 0.0041(8)
C15 0.0455(11) 0.0280(9) 0.0202(8) 0.0017(7) -0.0013(7) 0.0053(8)
C16 0.0346(10) 0.0232(9) 0.0235(9) 0.0015(7) 0.0037(7) -0.0019(7)

loop_
_atom_type_symbol
_atom_type_description
_atom_type_scat_dispersion_real
_atom_type_scat_dispersion_imag
_atom_type_scat_source
C C 0.0181 0.0091 'International Tables Vol C Tables 4.2.6.8 and 6.1.1.4'
H H 0.0000 0.0000 'International Tables Vol C Tables 4.2.6.8 and 6.1.1.4'
N N 0.0311 0.0180 'International Tables Vol C Tables 4.2.6.8 and 6.1.1.4'
Cl Cl 0.3639 0.7018 'International Tables Vol C Tables 4.2.6.8 and 6.1.1.4'

loop_
_geom_angle_atom_site_label_1
_geom_angle_atom_site_label_2
_geom_angle_atom_site_label_3
_geom_angle
N2 N1 C1 111.27(13)
N2 N1 C9 119.98(12)
C1 N1 C9 128.07(13)
N3 N2 N1 106.53(12)
N2 N3 C2 109.67(13)
N1 C1 C2 103.87(14)
N1 C1 C8 121.95(14)
C2 C1 C8 134.18(15)
N3 C2 C1 108.63(14)
N3 C2 C3 120.96(14)
C1 C2 C3 130.39(15)
C2 C3 C4 114.88(14)
C2 C3 H3A 108.5
C4 C3 H3A 108.5
C2 C3 H3B 108.5
C4 C3 H3B 108.5
H3A C3 H3B 107.5
C5 C4 C3 115.51(14)
C5 C4 H4A 108.4
C3 C4 H4A 108.4
C5 C4 H4B 108.4
C3 C4 H4B 108.4
H4A C4 H4B 107.5
C4 C5 C6 116.69(15)
C4 C5 H5A 108.1
C6 C5 H5A 108.1
C4 C5 H5B 108.1
C6 C5 H5B 108.1
H5A C5 H5B 107.3
C7 C6 C5 118.66(15)
C7 C6 H6A 107.6
C5 C6 H6A 107.6
C7 C6 H6B 107.6
C5 C6 H6B 107.6
H6A C6 H6B 107.1
C6 C7 C8 115.93(17)
C6 C7 H7A 108.3
C8 C7 H7A 108.3
C6 C7 H7B 108.3
C8 C7 H7B 108.3
H7A C7 H7B 107.4
C1 C8 C7 114.14(15)
C1 C8 H8A 108.7
C7 C8 H8A 108.7
C1 C8 H8B 108.7
C7 C8 H8B 108.7
H8A C8 H8B 107.6
C10 C9 N1 120.16(14)
C10 C9 C11 124.21(15)
N1 C9 C11 115.62(13)
C9 C10 Cl1 123.39(14)
C9 C10 H10 118.3
Cl1 C10 H10 118.3
C12 C11 C16 118.53(15)
C12 C11 C9 120.77(14)
C16 C11 C9 120.71(15)
C13 C12 C11 120.69(15)
C13 C12 H12 119.7
C11 C12 H12 119.7
C14 C13 C12 120.25(16)
C14 C13 H13 119.9
C12 C13 H13 119.9
C13 C14 C15 119.65(16)
C13 C14 H14 120.2
C15 C14 H14 120.2
C16 C15 C14 120.50(16)
C16 C15 H15 119.7
C14 C15 H15 119.7
C15 C16 C11 120.37(16)
C15 C16 H16 119.8
C11 C16 H16 119.8

loop_
_geom_bond_atom_site_label_1
_geom_bond_atom_site_label_2
_geom_bond_distance
N1 N2 1.3526(19)
N1 C1 1.361(2)
N1 C9 1.433(2)
N2 N3 1.3113(19)
N3 C2 1.358(2)
C1 C2 1.374(2)
C1 C8 1.496(2)
C2 C3 1.499(2)
C3 C4 1.528(2)
C3 H3A 0.9700
C3 H3B 0.9700
C4 C5 1.519(3)
C4 H4A 0.9700
C4 H4B 0.9700
C5 C6 1.528(3)
C5 H5A 0.9700
C5 H5B 0.9700
C6 C7 1.523(3)
C6 H6A 0.9700
C6 H6B 0.9700
C7 C8 1.523(2)
C7 H7A 0.9700
C7 H7B 0.9700
C8 H8A 0.9700
C8 H8B 0.9700
C9 C10 1.328(2)
C9 C11 1.476(2)
C10 Cl1 1.7205(17)
C10 H10 0.9300
C11 C12 1.394(2)
C11 C16 1.397(2)
C12 C13 1.382(2)
C12 H12 0.9300
C13 C14 1.380(3)
C13 H13 0.9300
C14 C15 1.385(3)
C14 H14 0.9300
C15 C16 1.379(2)
C15 H15 0.9300
C16 H16 0.9300

loop_
_geom_torsion_atom_site_label_1
_geom_torsion_atom_site_label_2
_geom_torsion_atom_site_label_3
_geom_torsion_atom_site_label_4
_geom_torsion
C1 N1 N2 N3 -0.92(17)
C9 N1 N2 N3 -172.18(13)
N1 N2 N3 C2 1.39(17)
N2 N1 C1 C2 0.08(17)
C9 N1 C1 C2 170.46(14)
N2 N1 C1 C8 -179.26(14)
C9 N1 C1 C8 -8.9(3)
N2 N3 C2 C1 -1.39(18)
N2 N3 C2 C3 177.76(14)
N1 C1 C2 N3 0.77(17)
C8 C1 C2 N3 179.98(18)
N1 C1 C2 C3 -178.27(16)
C8 C1 C2 C3 0.9(3)
N3 C2 C3 C4 110.75(18)
C1 C2 C3 C4 -70.3(2)
C2 C3 C4 C5 47.2(2)
C3 C4 C5 C6 57.0(2)
C4 C5 C6 C7 -69.8(2)
C5 C6 C7 C8 -43.2(2)
N1 C1 C8 C7 168.66(16)
C2 C1 C8 C7 -10.4(3)
C6 C7 C8 C1 80.1(2)
N2 N1 C9 C10 -107.24(17)
C1 N1 C9 C10 83.1(2)
N2 N1 C9 C11 74.10(18)
C1 N1 C9 C11 -95.54(18)
N1 C9 C10 Cl1 4.3(2)
C11 C9 C10 Cl1 -177.12(12)
C10 C9 C11 C12 -155.52(17)
N1 C9 C11 C12 23.1(2)
C10 C9 C11 C16 24.6(2)
N1 C9 C11 C16 -156.83(15)
C16 C11 C12 C13 -1.3(3)
C9 C11 C12 C13 178.78(15)
C11 C12 C13 C14 0.5(3)
C12 C13 C14 C15 0.5(3)
C13 C14 C15 C16 -0.6(3)
C14 C15 C16 C11 -0.2(3)
C12 C11 C16 C15 1.2(2)
C9 C11 C16 C15 -178.90(15)
